data_4507022
loop_
_publ_author_name
'Chernyshev, Vladimir V.'
'Yatsenko, Alexandr V.'
'Pirogov, Sergey V.'
'Nikulenkova, Tamara F.'
'Tumanova, Ekaterina V.'
'Lonin, Ivan S.'
'Paseshnichenko, Ksenia A.'
'Mironov, Andrei V.'
'Velikodny, Yurii A.'

_publ_section_title
;
 Two Anhydrous and a Trihydrate Form of Tilorone Dihydrochloride:
 Hydrogen-Bonding Patterns and Reversible Hydration/Dehydration
 Solid-State Transformation
;
_journal_issue 12
_journal_name_full 'Crystal Growth &amp; Design'
_journal_page_first 6118
_journal_paper_doi 10.1021/cg3012475
_journal_volume 12
_journal_year 2012
_chemical_formula_moiety 'C25 H36 N2 O3 2+, 2 (Cl -)'
_chemical_formula_sum 'C25 H36 Cl2 N2 O3'
_chemical_formula_weight 483.46
_chemical_name_systematic
; 
2,7-Bis[2-(diethylamino)ethoxy]-9-fluorenone dihydrochloride 
;
_space_group_IT_number 14
_symmetry_cell_setting monoclinic
_symmetry_space_group_name_Hall '-P 2yn'
_symmetry_space_group_name_H-M 'P 1 21/n 1'
_audit_creation_method SHELXL-97
_cell_angle_alpha 90.00
_cell_angle_beta 95.096(18)
_cell_angle_gamma 90.00
_cell_formula_units_Z 4
_cell_length_a 18.7680(17)
_cell_length_b 19.6955(19)
_cell_length_c 6.9450(11)
_cell_measurement_reflns_used 982
_cell_measurement_temperature 298(2)
_cell_measurement_theta_max 39.98
_cell_measurement_theta_min 3.78
_cell_volume 2557.0(5)
_computing_cell_refinement 'MRIA (Zlokazov & Chernyshev, 1992)'
_computing_data_collection '<i>Stoe Software</i> (Stoe, 2002)'
_computing_data_reduction '<i>Stoe Software</i>'
_computing_molecular_graphics 'PLATON (Spek, 2009)'
_computing_publication_material 'MRIA, SHELXL97 (Sheldrick, 2008)'
_computing_structure_refinement MRIA
_computing_structure_solution 'simulated annealing (Zhukov et al., 2001)'
_diffrn_ambient_temperature 298(2)
_diffrn_detector_type 'linear position detector'
_diffrn_measurement_device 'STADI-P (Stoe)'
_diffrn_radiation_monochromator 'Curved Germanium (111)'
_diffrn_radiation_source 'line-focus sealed tube'
_diffrn_radiation_type CoK\a~1~
_diffrn_radiation_wavelength 1.78897
_diffrn_source 'Fine focus X-ray tube'
_diffrn_source_target Co
_exptl_absorpt_coefficient_mu 2.504
_exptl_absorpt_correction_type none
_exptl_crystal_density_diffrn 1.256
_exptl_crystal_density_method 'not measured'
_exptl_crystal_F_000 1032
_pd_block_diffractogram_id Form_IV_pattern
_pd_char_colour orange
_pd_char_particle_morphology needle
_pd_instr_location
;
Dept. of Chemistry, Moscow State University, 119991 Moscow, Russia
;
_pd_meas_2theta_range_inc 0.01
_pd_meas_2theta_range_max 80.00
_pd_meas_2theta_range_min 5.00
_pd_meas_number_of_points 7501
_pd_meas_scan_method cont
_pd_prep_pressure 101
_pd_prep_temperature 298(2)
_pd_proc_2theta_range_inc 0.01
_pd_proc_2theta_range_max 80.00
_pd_proc_2theta_range_min 5.00
_pd_proc_info_excluded_regions none
_pd_proc_ls_background_function 'Chebyshev polynomial up to the 5th order'
_pd_proc_ls_pref_orient_corr
; 
spherical harmonics expansion up to the 6th order
;
_pd_proc_ls_profile_function 'split-type pseudo-Voigt (Toraya, 1986)'
_pd_proc_ls_prof_R_factor 0.024
_pd_proc_ls_prof_wR_expected 0.022
_pd_proc_ls_prof_wR_factor 0.032
_pd_proc_wavelength 1.78897
_pd_spec_mounting
; 
thin layer in the specimen holder of the camera
;
_pd_spec_mount_mode transmission
_pd_spec_shape flat_sheet
_pd_spec_size_axial 15
_pd_spec_size_equat 1
_pd_spec_size_thick 1
_refine_diff_density_max 0.54
_refine_diff_density_min -0.43
_refine_diff_density_rms 0.23
_refine_ls_extinction_method none
_refine_ls_goodness_of_fit_all 1.352
_refine_ls_hydrogen_treatment noref
_refine_ls_matrix_type fullcycle
_refine_ls_number_constraints 0
_refine_ls_number_parameters 172
_refine_ls_number_restraints 110
_refine_ls_R_I_factor 0.059
_refine_ls_shift/su_max .002
_refine_ls_shift/su_mean .000
_refine_ls_structure_factor_coef Inet
_refine_ls_weighting_scheme sigma
_cod_data_source_file cg3012475_si_001.cif
_cod_data_source_block Tiloron_IV
_cod_original_sg_symbol_H-M 'P 21/n'
_cod_database_code 4507022

loop_
_symmetry_equiv_pos_as_xyz
'x, y, z'
'-x+1/2, y+1/2, -z+1/2'
'-x, -y, -z'
'x-1/2, -y-1/2, z-1/2'

loop_
_atom_site_label
_atom_site_type_symbol
_atom_site_fract_x
_atom_site_fract_y
_atom_site_fract_z
_atom_site_U_iso_or_equiv
_atom_site_adp_type
_atom_site_occupancy
_atom_site_symmetry_multiplicity
_atom_site_calc_flag
C1 C 1.2128(4) 0.2061(4) 1.2221(12) 0.062(4) Uiso 1 1 d
H1A H 1.2324 0.1765 1.1305 0.093 Uiso 1 1 calc
H1B H 1.2400 0.2020 1.3452 0.093 Uiso 1 1 calc
H1C H 1.2147 0.2522 1.1777 0.093 Uiso 1 1 calc
C2 C 1.1366(4) 0.1868(4) 1.2419(11) 0.051(3) Uiso 1 1 d
H2A H 1.1108 0.1896 1.1149 0.061 Uiso 1 1 calc
H2B H 1.1359 0.1396 1.2817 0.061 Uiso 1 1 calc
N3 N 1.0965(3) 0.2266(3) 1.3774(8) 0.043(3) Uiso 1 1 d
H3 H 1.0945 0.2692 1.3264 0.052 Uiso 1 1 calc
C4 C 1.0200(4) 0.2048(4) 1.3702(12) 0.052(3) Uiso 1 1 d
H4A H 0.9962 0.2297 1.4665 0.062 Uiso 1 1 calc
H4B H 1.0178 0.1569 1.4011 0.062 Uiso 1 1 calc
C5 C 0.9803(4) 0.2175(4) 1.1672(12) 0.057(4) Uiso 1 1 d
H5A H 0.9314 0.2316 1.1786 0.068 Uiso 1 1 calc
H5B H 1.0044 0.2524 1.0986 0.068 Uiso 1 1 calc
O6 O 0.9821(2) 0.1533(2) 1.0674(7) 0.044(2) Uiso 1 1 d
C7 C 0.9464(4) 0.1453(4) 0.8905(11) 0.055(4) Uiso 1 1 d
C8 C 0.9063(4) 0.1991(4) 0.7960(12) 0.075(4) Uiso 1 1 d
H8 H 0.9052 0.2415 0.8545 0.090 Uiso 1 1 calc
C9 C 0.8688(4) 0.1884(4) 0.6165(12) 0.073(4) Uiso 1 1 d
H9 H 0.8416 0.2232 0.5567 0.088 Uiso 1 1 calc
C10 C 0.8722(4) 0.1253(4) 0.5266(12) 0.056(4) Uiso 1 1 d
C11 C 0.9145(4) 0.0733(4) 0.6185(11) 0.058(3) Uiso 1 1 d
C12 C 0.9071(4) 0.0102(4) 0.4970(12) 0.067(4) Uiso 1 1 d
C13 C 0.8630(4) 0.0321(4) 0.3155(11) 0.045(4) Uiso 1 1 d
C14 C 0.8403(4) 0.0997(4) 0.3386(12) 0.060(4) Uiso 1 1 d
C15 C 0.7969(4) 0.1304(4) 0.1902(11) 0.058(4) Uiso 1 1 d
H15 H 0.7815 0.1749 0.2026 0.070 Uiso 1 1 calc
C16 C 0.7768(4) 0.0934(4) 0.0223(12) 0.074(4) Uiso 1 1 d
H16 H 0.7494 0.1142 -0.0792 0.089 Uiso 1 1 calc
C17 C 0.7975(4) 0.0252(4) 0.0048(12) 0.070(4) Uiso 1 1 d
O18 O 0.7790(2) -0.0150(2) -0.1504(7) 0.050(2) Uiso 1 1 d
C19 C 0.7247(4) 0.0119(4) -0.2943(12) 0.053(4) Uiso 1 1 d
H19A H 0.7420 0.0514 -0.3593 0.064 Uiso 1 1 calc
H19B H 0.6811 0.0236 -0.2367 0.064 Uiso 1 1 calc
C20 C 0.7138(4) -0.0463(4) -0.4270(11) 0.062(3) Uiso 1 1 d
H20A H 0.7555 -0.0494 -0.4997 0.074 Uiso 1 1 calc
H20B H 0.7131 -0.0870 -0.3487 0.074 Uiso 1 1 calc
N21 N 0.6501(3) -0.0481(3) -0.5670(8) 0.055(3) Uiso 1 1 d
H21 H 0.6561 -0.0868 -0.6351 0.066 Uiso 1 1 calc
C22 C 0.6445(4) 0.0051(4) -0.7166(13) 0.067(4) Uiso 1 1 d
H22A H 0.6893 0.0058 -0.7761 0.081 Uiso 1 1 calc
H22B H 0.6406 0.0484 -0.6515 0.081 Uiso 1 1 calc
C23 C 0.5847(4) 0.0019(4) -0.8779(13) 0.066(4) Uiso 1 1 d
H23A H 0.5884 0.0399 -0.9630 0.099 Uiso 1 1 calc
H23B H 0.5394 0.0033 -0.8238 0.099 Uiso 1 1 calc
H23C H 0.5884 -0.0395 -0.9491 0.099 Uiso 1 1 calc
C24 C 0.8417(4) -0.0061(3) 0.1544(12) 0.050(4) Uiso 1 1 d
H24 H 0.8560 -0.0511 0.1445 0.060 Uiso 1 1 calc
C25 C 0.9512(4) 0.0825(4) 0.7984(11) 0.052(3) Uiso 1 1 d
H25 H 0.9785 0.0476 0.8570 0.062 Uiso 1 1 calc
O26 O 0.9336(2) -0.0460(3) 0.5292(7) 0.046(2) Uiso 1 1 d
C27 C 1.1321(4) 0.2358(4) 1.5746(11) 0.053(4) Uiso 1 1 d
H27A H 1.1778 0.2579 1.5645 0.064 Uiso 1 1 calc
H27B H 1.1416 0.1914 1.6314 0.064 Uiso 1 1 calc
C28 C 0.5831(4) -0.0608(4) -0.4736(11) 0.063(4) Uiso 1 1 d
H28A H 0.5461 -0.0744 -0.5725 0.076 Uiso 1 1 calc
H28B H 0.5679 -0.0185 -0.4185 0.076 Uiso 1 1 calc
C29 C 0.5887(4) -0.1140(4) -0.3173(11) 0.059(4) Uiso 1 1 d
H29A H 0.5432 -0.1189 -0.2652 0.088 Uiso 1 1 calc
H29B H 0.6241 -0.1005 -0.2163 0.088 Uiso 1 1 calc
H29C H 0.6022 -0.1566 -0.3706 0.088 Uiso 1 1 calc
C30 C 1.0900(4) 0.2771(4) 1.7108(11) 0.053(4) Uiso 1 1 d
H30A H 1.1169 0.2805 1.8346 0.079 Uiso 1 1 calc
H30B H 1.0452 0.2551 1.7253 0.079 Uiso 1 1 calc
H30C H 1.0814 0.3217 1.6583 0.079 Uiso 1 1 calc
Cl1 Cl 1.08640(12) 0.36790(12) 1.1998(3) 0.0580(10) Uiso 1 1 d
Cl2 Cl 0.68210(12) -0.17850(12) -0.7736(3) 0.0610(10) Uiso 1 1 d

loop_
_atom_type_symbol
_atom_type_description
_atom_type_scat_dispersion_real
_atom_type_scat_dispersion_imag
_atom_type_scat_source
Cl Cl 0.3639 0.7018 'International Tables Vol C Tables 4.2.6.8 and 6.1.1.4'
O O 0.0492 0.0322 'International Tables Vol C Tables 4.2.6.8 and 6.1.1.4'
N N 0.0311 0.0180 'International Tables Vol C Tables 4.2.6.8 and 6.1.1.4'
C C 0.0181 0.0091 'International Tables Vol C Tables 4.2.6.8 and 6.1.1.4'
H H 0.0000 0.0000 'International Tables Vol C Tables 4.2.6.8 and 6.1.1.4'

loop_
_geom_angle_atom_site_label_1
_geom_angle_atom_site_label_2
_geom_angle_atom_site_label_3
_geom_angle
C2 C1 H1A 109.5
C2 C1 H1B 109.5
H1A C1 H1B 109.5
C2 C1 H1C 109.5
H1A C1 H1C 109.5
H1B C1 H1C 109.4
N3 C2 C1 117.9(6)
N3 C2 H2A 107.8
C1 C2 H2A 107.9
N3 C2 H2B 107.8
C1 C2 H2B 107.9
H2A C2 H2B 107.2
C2 N3 C27 116.1(5)
C2 N3 C4 111.6(6)
C27 N3 C4 114.8(6)
C2 N3 H3 104.3
C27 N3 H3 104.3
C4 N3 H3 104.3
N3 C4 C5 111.4(6)
N3 C4 H4A 109.3
C5 C4 H4A 109.4
N3 C4 H4B 109.3
C5 C4 H4B 109.4
H4A C4 H4B 108.0
O6 C5 C4 105.3(6)
O6 C5 H5A 110.6
C4 C5 H5A 110.7
O6 C5 H5B 110.7
C4 C5 H5B 110.7
H5A C5 H5B 108.8
C7 O6 C5 120.4(6)
O6 C7 C25 118.1(7)
O6 C7 C8 122.0(7)
C25 C7 C8 120.0(7)
C9 C8 C7 120.3(7)
C9 C8 H8 119.8
C7 C8 H8 119.9
C8 C9 C10 119.7(7)
C8 C9 H9 120.1
C10 C9 H9 120.2
C9 C10 C11 119.4(7)
C9 C10 C14 132.0(7)
C11 C10 C14 108.6(7)
C25 C11 C10 121.8(7)
C25 C11 C12 129.0(7)
C10 C11 C12 109.0(6)
O26 C12 C11 129.0(7)
O26 C12 C13 126.5(7)
C11 C12 C13 104.5(6)
C24 C13 C14 122.6(7)
C24 C13 C12 128.4(7)
C14 C13 C12 108.9(6)
C15 C14 C13 119.2(7)
C15 C14 C10 132.1(7)
C13 C14 C10 108.7(7)
C14 C15 C16 119.2(7)
C14 C15 H15 120.4
C16 C15 H15 120.4
C15 C16 C17 120.9(7)
C15 C16 H16 119.5
C17 C16 H16 119.6
O18 C17 C16 124.9(7)
O18 C17 C24 114.9(7)
C16 C17 C24 120.2(7)
C17 O18 C19 116.4(6)
O18 C19 C20 101.2(6)
O18 C19 H19A 111.5
C20 C19 H19A 111.5
O18 C19 H19B 111.5
C20 C19 H19B 111.5
H19A C19 H19B 109.4
N21 C20 C19 119.4(6)
N21 C20 H20A 107.5
C19 C20 H20A 107.4
N21 C20 H20B 107.5
C19 C20 H20B 107.5
H20A C20 H20B 107.0
C20 N21 C22 116.8(6)
C20 N21 C28 112.6(6)
C22 N21 C28 114.6(6)
C20 N21 H21 103.5
C22 N21 H21 103.5
C28 N21 H21 103.5
N21 C22 C23 119.6(6)
N21 C22 H22A 107.4
C23 C22 H22A 107.4
N21 C22 H22B 107.5
C23 C22 H22B 107.4
H22A C22 H22B 107.0
C22 C23 H23A 109.5
C22 C23 H23B 109.5
H23A C23 H23B 109.5
C22 C23 H23C 109.5
H23A C23 H23C 109.5
H23B C23 H23C 109.5
C13 C24 C17 117.9(7)
C13 C24 H24 121.0
C17 C24 H24 121.1
C11 C25 C7 118.8(7)
C11 C25 H25 120.6
C7 C25 H25 120.6
N3 C27 C30 115.1(6)
N3 C27 H27A 108.5
C30 C27 H27A 108.5
N3 C27 H27B 108.5
C30 C27 H27B 108.5
H27A C27 H27B 107.5
N21 C28 C29 115.1(6)
N21 C28 H28A 108.5
C29 C28 H28A 108.5
N21 C28 H28B 108.5
C29 C28 H28B 108.5
H28A C28 H28B 107.5
C28 C29 H29A 109.5
C28 C29 H29B 109.5
H29A C29 H29B 109.4
C28 C29 H29C 109.5
H29A C29 H29C 109.5
H29B C29 H29C 109.4
C27 C30 H30A 109.5
C27 C30 H30B 109.5
H30A C30 H30B 109.4
C27 C30 H30C 109.5
H30A C30 H30C 109.4
H30B C30 H30C 109.4

loop_
_geom_bond_atom_site_label_1
_geom_bond_atom_site_label_2
_geom_bond_distance
C1 C2 1.497(11)
C1 H1A 0.96
C1 H1B 0.96
C1 H1C 0.96
C2 N3 1.480(10)
C2 H2A 0.97
C2 H2B 0.97
N3 C27 1.481(9)
N3 C4 1.495(9)
N3 H3 0.91
C4 C5 1.555(11)
C4 H4A 0.97
C4 H4B 0.97
C5 O6 1.444(9)
C5 H5A 0.97
C5 H5B 0.97
O6 C7 1.355(9)
C7 C25 1.398(11)
C7 C8 1.426(11)
C8 C9 1.392(11)
C8 H8 0.93
C9 C10 1.395(12)
C9 H9 0.93
C10 C11 1.413(11)
C10 C14 1.476(11)
C11 C25 1.384(10)
C11 C12 1.501(11)
C12 O26 1.226(9)
C12 C13 1.508(10)
C13 C24 1.378(11)
C13 C14 1.411(10)
C14 C15 1.394(11)
C15 C16 1.398(11)
C15 H15 0.93
C16 C17 1.406(11)
C16 H16 0.93
C17 O18 1.358(9)
C17 C24 1.412(11)
O18 C19 1.462(9)
C19 C20 1.474(11)
C19 H19A 0.97
C19 H19B 0.97
C20 N21 1.472(9)
C20 H20A 0.97
C20 H20B 0.97
N21 C22 1.474(10)
N21 C28 1.487(9)
N21 H21 0.91
C22 C23 1.515(12)
C22 H22A 0.97
C22 H22B 0.97
C23 H23A 0.96
C23 H23B 0.96
C23 H23C 0.96
C24 H24 0.93
C25 H25 0.93
C27 C30 1.520(11)
C27 H27A 0.97
C27 H27B 0.97
C28 C29 1.506(11)
C28 H28A 0.97
C28 H28B 0.97
C29 H29A 0.96
C29 H29B 0.96
C29 H29C 0.96
C30 H30A 0.96
C30 H30B 0.96
C30 H30C 0.96

loop_
_geom_hbond_atom_site_label_D
_geom_hbond_atom_site_label_H
_geom_hbond_atom_site_label_A
_geom_hbond_distance_DH
_geom_hbond_distance_HA
_geom_hbond_distance_DA
_geom_hbond_angle_DHA
_geom_hbond_site_symmetry_A
N3 H3 Cl1 0.91 2.13 3.043(6) 178 .
N21 H21 Cl2 0.91 2.12 3.028(6) 173 .
C4 H4B O26 0.97 2.40 3.305(10) 155 3_757
C19 H19B Cl1 0.97 2.79 3.511(8) 132 4_564
C9 H9 Cl2 0.93 2.77 3.613(8) 152 2_654
